data_2219521
loop_
_publ_author_name
'Chen, Li-Zhuang'

_publ_section_title
<i>trans</i>-Diaquabis[5-carboxy-2-(3-pyridyl)-1<i>H</i>-imidazole-4-carboxylato-\k^2^<i>N</i>^3^,<i>O</i>^4^]manganese(II)
_journal_coeditor_code BX2177
_journal_issue 10
_journal_name_full 'Acta Crystallographica Section E'
_journal_page_first m1286
_journal_paper_doi 10.1107/S1600536808029073
_journal_volume 64
_journal_year 2008
_chemical_formula_iupac '[Mn (C10 H6 N3 O4)2 (H2 O)2]'
_chemical_formula_moiety 'C20 H16 Mn N6 O10'
_chemical_formula_sum 'C20 H16 Mn N6 O10'
_chemical_formula_weight 555.33
_chemical_name_systematic
;
<i>trans</i>-Diaquabis[5-carboxy-2-(3-pyridyl)-1<i>H</i>-imidazole-4-
carboxylato-\k^2^<i>N</i>^3^,<i>O</i>^4^]manganese(II)
;
_space_group_IT_number 2
_symmetry_cell_setting triclinic
_symmetry_space_group_name_Hall '-P 1'
_symmetry_space_group_name_H-M 'P -1'
_atom_sites_solution_hydrogens geom
_atom_sites_solution_primary direct
_atom_sites_solution_secondary difmap
_audit_creation_method SHELXL97
_cell_angle_alpha 81.90(3)
_cell_angle_beta 83.42(4)
_cell_angle_gamma 72.10(2)
_cell_formula_units_Z 1
_cell_length_a 6.9574(7)
_cell_length_b 8.5636(7)
_cell_length_c 9.4409(16)
_cell_measurement_reflns_used 1463
_cell_measurement_temperature 298(2)
_cell_measurement_theta_max 27.48
_cell_measurement_theta_min 3.09
_cell_volume 528.41(13)
_computing_cell_refinement 'CrystalClear (Rigaku, 2005)'
_computing_data_collection 'CrystalClear (Rigaku, 2005)'
_computing_data_reduction 'CrystalClear (Rigaku, 2005)'
_computing_molecular_graphics 'SHELXTL (Sheldrick, 2008)'
_computing_publication_material 'SHELXTL (Sheldrick, 2008)'
_computing_structure_refinement 'SHELXL97 (Sheldrick, 2008)'
_computing_structure_solution 'SHELXS97 (Sheldrick, 2008)'
_diffrn_ambient_temperature 298(2)
_diffrn_detector_area_resol_mean 13.6612
_diffrn_measured_fraction_theta_full 0.987
_diffrn_measured_fraction_theta_max 0.987
_diffrn_measurement_device_type 'Rigaku Mercury2'
_diffrn_measurement_method \w
_diffrn_radiation_monochromator graphite
_diffrn_radiation_source 'fine-focus sealed tube'
_diffrn_radiation_type MoK\a
_diffrn_radiation_wavelength 0.71073
_diffrn_reflns_av_R_equivalents 0.0288
_diffrn_reflns_av_sigmaI/netI 0.0398
_diffrn_reflns_limit_h_max 8
_diffrn_reflns_limit_h_min -8
_diffrn_reflns_limit_k_max 11
_diffrn_reflns_limit_k_min -11
_diffrn_reflns_limit_l_max 12
_diffrn_reflns_limit_l_min -12
_diffrn_reflns_number 5416
_diffrn_reflns_theta_full 27.47
_diffrn_reflns_theta_max 27.47
_diffrn_reflns_theta_min 2.52
_exptl_absorpt_coefficient_mu 0.701
_exptl_absorpt_correction_T_max 0.869
_exptl_absorpt_correction_T_min 0.845
_exptl_absorpt_correction_type multi-scan
_exptl_absorpt_process_details '(CrystalClear; Rigaku, 2005)'
_exptl_crystal_colour colourless
_exptl_crystal_density_diffrn 1.745
_exptl_crystal_density_method 'not measured'
_exptl_crystal_description block
_exptl_crystal_F_000 283
_exptl_crystal_size_max 0.25
_exptl_crystal_size_mid 0.20
_exptl_crystal_size_min 0.20
_refine_diff_density_max 0.537
_refine_diff_density_min -0.438
_refine_ls_extinction_method none
_refine_ls_goodness_of_fit_ref 1.114
_refine_ls_hydrogen_treatment mixed
_refine_ls_matrix_type full
_refine_ls_number_parameters 175
_refine_ls_number_reflns 2378
_refine_ls_number_restraints 2
_refine_ls_restrained_S_all 1.114
_refine_ls_R_factor_all 0.0643
_refine_ls_R_factor_gt 0.0474
_refine_ls_shift/su_max 0.000
_refine_ls_shift/su_mean 0.000
_refine_ls_structure_factor_coef Fsqd
_refine_ls_weighting_details 'calc w = 1/[\s^2^(Fo^2^)+(0.1003P)^2^+0.0122P] where P=(Fo^2^+2Fc^2^)/3'
_refine_ls_weighting_scheme calc
_refine_ls_wR_factor_gt 0.1336
_refine_ls_wR_factor_ref 0.1649
_reflns_number_gt 1871
_reflns_number_total 2378
_reflns_threshold_expression I>2\s(I)
_cod_data_source_file bx2177.cif
_cod_data_source_block I
_cod_original_cell_volume 528.41(11)
_cod_database_code 2219521
_cod_database_fobs_code 2219521

loop_
_symmetry_equiv_pos_as_xyz
'x, y, z'
'-x, -y, -z'

loop_
_atom_site_type_symbol
_atom_site_label
_atom_site_fract_x
_atom_site_fract_y
_atom_site_fract_z
_atom_site_U_iso_or_equiv
_atom_site_adp_type
_atom_site_calc_flag
_atom_site_refinement_flags
_atom_site_occupancy
Mn Mn1 0.5000 0.5000 0.0000 0.0299(2) Uani d S 1
C C1 0.3266(4) 0.8677(4) -0.0160(3) 0.0290(6) Uani d . 1
C C2 0.2634(4) 0.8148(3) 0.1332(3) 0.0253(6) Uani d . 1
C C3 0.1577(4) 0.9082(3) 0.2405(3) 0.0260(6) Uani d . 1
C C4 0.0487(5) 1.0861(4) 0.2425(3) 0.0308(6) Uani d . 1
C C5 0.2472(4) 0.6428(3) 0.3206(3) 0.0229(5) Uani d . 1
C C6 0.2698(4) 0.4926(3) 0.4203(3) 0.0253(6) Uani d . 1
C C7 0.3049(5) 0.3401(4) 0.3713(3) 0.0336(7) Uani d . 1
H H7A 0.3120 0.3314 0.2737 0.040 Uiso calc R 1
C C8 0.3291(5) 0.2013(4) 0.4703(3) 0.0369(7) Uani d . 1
H H8A 0.3592 0.0972 0.4399 0.044 Uiso calc R 1
C C9 0.3080(5) 0.2195(4) 0.6156(3) 0.0345(7) Uani d . 1
H H9A 0.3215 0.1261 0.6817 0.041 Uiso calc R 1
N N3 0.2692(4) 0.3661(3) 0.6640(3) 0.0332(6) Uani d . 1
C C11 0.2491(5) 0.4986(4) 0.5688(3) 0.0300(6) Uani d . 1
H H11A 0.2196 0.6010 0.6025 0.036 Uiso calc R 1
N N1 0.3172(3) 0.6504(3) 0.1834(2) 0.0255(5) Uani d . 1
N N2 0.1531(4) 0.7971(3) 0.3573(2) 0.0269(5) Uani d . 1
H H2A 0.0992 0.8207 0.4412 0.032 Uiso calc R 1
O O1 0.4330(4) 0.7595(3) -0.0912(2) 0.0380(5) Uani d . 1
O O2 0.2722(4) 1.0220(3) -0.0599(2) 0.0408(6) Uani d . 1
O O3 0.0641(4) 1.1816(3) 0.1292(2) 0.0397(6) Uani d . 1
H H3 0.1602 1.1348 0.0764 0.060 Uiso calc R 1
O O4 -0.0526(4) 1.1310(3) 0.3540(2) 0.0457(6) Uani d . 1
O O5 0.7793(4) 0.5087(3) 0.0738(2) 0.0414(6) Uani d D 1
H H5 0.7544 0.5539 0.1476 0.062 Uiso calc RD 1
H H5B 0.867(5) 0.416(3) 0.083(3) 0.042(10) Uiso d D 1

loop_
_atom_site_aniso_label
_atom_site_aniso_U_11
_atom_site_aniso_U_22
_atom_site_aniso_U_33
_atom_site_aniso_U_12
_atom_site_aniso_U_13
_atom_site_aniso_U_23
Mn1 0.0369(4) 0.0247(4) 0.0204(3) 0.0026(3) 0.0007(3) -0.0056(2)
C1 0.0337(15) 0.0254(14) 0.0204(13) 0.0004(11) 0.0015(11) -0.0017(10)
C2 0.0307(14) 0.0207(13) 0.0197(13) -0.0006(10) -0.0005(11) -0.0035(10)
C3 0.0315(14) 0.0231(14) 0.0205(12) -0.0040(11) 0.0015(11) -0.0049(10)
C4 0.0366(16) 0.0242(14) 0.0257(14) 0.0005(12) -0.0005(12) -0.0061(11)
C5 0.0233(13) 0.0235(13) 0.0184(12) -0.0021(10) 0.0020(10) -0.0047(9)
C6 0.0270(13) 0.0265(14) 0.0208(13) -0.0063(11) 0.0028(11) -0.0041(10)
C7 0.0455(17) 0.0288(15) 0.0212(14) -0.0052(13) 0.0077(13) -0.0064(11)
C8 0.0493(19) 0.0225(14) 0.0336(16) -0.0033(12) -0.0003(14) -0.0048(11)
C9 0.0404(17) 0.0279(15) 0.0303(16) -0.0074(13) 0.0003(13) 0.0039(12)
N3 0.0419(15) 0.0327(13) 0.0209(12) -0.0075(11) 0.0023(10) -0.0012(9)
C11 0.0388(16) 0.0271(14) 0.0226(14) -0.0065(12) -0.0030(12) -0.0041(11)
N1 0.0310(12) 0.0214(11) 0.0200(11) -0.0021(9) -0.0007(10) -0.0028(9)
N2 0.0334(12) 0.0246(12) 0.0185(11) -0.0032(10) 0.0038(9) -0.0058(8)
O1 0.0503(14) 0.0304(11) 0.0210(10) 0.0023(10) 0.0077(9) -0.0028(8)
O2 0.0578(14) 0.0251(11) 0.0257(11) 0.0011(10) 0.0082(10) 0.0035(8)
O3 0.0508(14) 0.0229(11) 0.0330(12) 0.0038(9) 0.0059(10) -0.0031(8)
O4 0.0650(16) 0.0303(12) 0.0291(12) 0.0059(11) 0.0040(11) -0.0123(9)
O5 0.0423(13) 0.0434(14) 0.0309(12) 0.0012(11) -0.0015(10) -0.0119(10)

loop_
_atom_type_symbol
_atom_type_description
_atom_type_scat_dispersion_real
_atom_type_scat_dispersion_imag
_atom_type_scat_source
C C 0.0033 0.0016 'International Tables Vol C Tables 4.2.6.8 and 6.1.1.4'
Mn Mn 0.3368 0.7283 'International Tables Vol C Tables 4.2.6.8 and 6.1.1.4'
N N 0.0061 0.0033 'International Tables Vol C Tables 4.2.6.8 and 6.1.1.4'
O O 0.0106 0.0060 'International Tables Vol C Tables 4.2.6.8 and 6.1.1.4'
H H 0.0000 0.0000 'International Tables Vol C Tables 4.2.6.8 and 6.1.1.4'

loop_
_geom_angle_atom_site_label_1
_geom_angle_atom_site_label_2
_geom_angle_atom_site_label_3
_geom_angle_site_symmetry_1
_geom_angle_site_symmetry_3
_geom_angle
O5 Mn1 O5 2_665 . 180.00(11)
O5 Mn1 O1 2_665 2_665 90.51(10)
O5 Mn1 O1 . 2_665 89.49(10)
O5 Mn1 O1 2_665 . 89.49(10)
O5 Mn1 O1 . . 90.51(10)
O1 Mn1 O1 2_665 . 180.0
O5 Mn1 N1 2_665 2_665 90.00(8)
O5 Mn1 N1 . 2_665 90.00(8)
O1 Mn1 N1 2_665 2_665 74.86(8)
O1 Mn1 N1 . 2_665 105.14(8)
O5 Mn1 N1 2_665 . 90.00(8)
O5 Mn1 N1 . . 90.00(8)
O1 Mn1 N1 2_665 . 105.14(8)
O1 Mn1 N1 . . 74.86(8)
N1 Mn1 N1 2_665 . 180.0
O1 C1 O2 . . 123.7(3)
O1 C1 C2 . . 118.1(3)
O2 C1 C2 . . 118.2(3)
N1 C2 C3 . . 110.3(2)
N1 C2 C1 . . 119.8(2)
C3 C2 C1 . . 129.9(3)
N2 C3 C2 . . 104.8(2)
N2 C3 C4 . . 121.9(2)
C2 C3 C4 . . 133.1(3)
O4 C4 O3 . . 124.5(3)
O4 C4 C3 . . 117.8(3)
O3 C4 C3 . . 117.7(2)
N1 C5 N2 . . 110.0(2)
N1 C5 C6 . . 126.0(2)
N2 C5 C6 . . 123.9(2)
C7 C6 C11 . . 117.7(3)
C7 C6 C5 . . 121.3(2)
C11 C6 C5 . . 121.0(2)
C8 C7 C6 . . 118.9(3)
C8 C7 H7A . . 120.6
C6 C7 H7A . . 120.6
C7 C8 C9 . . 119.2(3)
C7 C8 H8A . . 120.4
C9 C8 H8A . . 120.4
N3 C9 C8 . . 122.5(3)
N3 C9 H9A . . 118.8
C8 C9 H9A . . 118.8
C11 N3 C9 . . 118.2(3)
N3 C11 C6 . . 123.5(3)
N3 C11 H11A . . 118.2
C6 C11 H11A . . 118.2
C5 N1 C2 . . 105.7(2)
C5 N1 Mn1 . . 145.47(18)
C2 N1 Mn1 . . 108.75(16)
C3 N2 C5 . . 109.1(2)
C3 N2 H2A . . 125.5
C5 N2 H2A . . 125.5
C1 O1 Mn1 . . 118.36(18)
C4 O3 H3 . . 109.5
Mn1 O5 H5 . . 109.5
Mn1 O5 H5B . . 113(2)
H5 O5 H5B . . 112.4

loop_
_geom_bond_atom_site_label_1
_geom_bond_atom_site_label_2
_geom_bond_site_symmetry_2
_geom_bond_distance
Mn1 O5 2_665 2.163(2)
Mn1 O5 . 2.163(2)
Mn1 O1 2_665 2.194(2)
Mn1 O1 . 2.194(2)
Mn1 N1 2_665 2.322(2)
Mn1 N1 . 2.322(2)
C1 O1 . 1.246(3)
C1 O2 . 1.279(3)
C1 C2 . 1.477(4)
C2 N1 . 1.370(3)
C2 C3 . 1.380(4)
C3 N2 . 1.355(3)
C3 C4 . 1.480(4)
C4 O4 . 1.238(3)
C4 O3 . 1.267(4)
C5 N1 . 1.331(3)
C5 N2 . 1.356(3)
C5 C6 . 1.460(4)
C6 C7 . 1.389(4)
C6 C11 . 1.399(4)
C7 C8 . 1.383(4)
C7 H7A . 0.9300
C8 C9 . 1.388(4)
C8 H8A . 0.9300
C9 N3 . 1.335(4)
C9 H9A . 0.9300
N3 C11 . 1.326(4)
C11 H11A . 0.9300
N2 H2A . 0.8600
O3 H3 . 0.8200
O5 H5 . 0.8200
O5 H5B . 0.839(17)

loop_
_geom_hbond_atom_site_label_D
_geom_hbond_atom_site_label_H
_geom_hbond_atom_site_label_A
_geom_hbond_site_symmetry_A
_geom_hbond_distance_DH
_geom_hbond_distance_HA
_geom_hbond_distance_DA
_geom_hbond_angle_DHA
N2 H2A O4 2_576 0.86 2.00 2.840(3) 164.2
O5 H5 N3 2_666 0.82 1.97 2.779(3) 171.0
O5 H5B O3 1_645 0.839(17) 2.074(18) 2.908(3) 173(3)
O3 H3 O2 . 0.82 1.69 2.456(3) 154.8

loop_
_geom_torsion_atom_site_label_1
_geom_torsion_atom_site_label_2
_geom_torsion_atom_site_label_3
_geom_torsion_atom_site_label_4
_geom_torsion_site_symmetry_1
_geom_torsion
O1 C1 C2 N1 . -1.9(4)
O2 C1 C2 N1 . 179.4(3)
O1 C1 C2 C3 . 175.6(3)
O2 C1 C2 C3 . -3.1(5)
N1 C2 C3 N2 . 1.4(3)
C1 C2 C3 N2 . -176.2(3)
N1 C2 C3 C4 . -173.1(3)
C1 C2 C3 C4 . 9.3(6)
N2 C3 C4 O4 . -1.9(5)
C2 C3 C4 O4 . 171.9(3)
N2 C3 C4 O3 . 178.8(3)
C2 C3 C4 O3 . -7.4(5)
N1 C5 C6 C7 . -22.7(4)
N2 C5 C6 C7 . 158.6(3)
N1 C5 C6 C11 . 159.7(3)
N2 C5 C6 C11 . -18.9(4)
C11 C6 C7 C8 . -3.7(4)
C5 C6 C7 C8 . 178.7(3)
C6 C7 C8 C9 . 3.1(5)
C7 C8 C9 N3 . -1.4(5)
C8 C9 N3 C11 . 0.4(5)
C9 N3 C11 C6 . -1.1(5)
C7 C6 C11 N3 . 2.8(4)
C5 C6 C11 N3 . -179.6(3)
N2 C5 N1 C2 . -0.4(3)
C6 C5 N1 C2 . -179.2(3)
N2 C5 N1 Mn1 . 176.6(2)
C6 C5 N1 Mn1 . -2.2(5)
C3 C2 N1 C5 . -0.6(3)
C1 C2 N1 C5 . 177.3(3)
C3 C2 N1 Mn1 . -178.84(19)
C1 C2 N1 Mn1 . -0.9(3)
O5 Mn1 N1 C5 2_665 95.6(3)
O5 Mn1 N1 C5 . -84.4(3)
O1 Mn1 N1 C5 2_665 5.0(4)
O1 Mn1 N1 C5 . -175.0(4)
O5 Mn1 N1 C2 2_665 -87.49(19)
O5 Mn1 N1 C2 . 92.51(19)
O1 Mn1 N1 C2 2_665 -178.01(18)
O1 Mn1 N1 C2 . 1.99(18)
C2 C3 N2 C5 . -1.7(3)
C4 C3 N2 C5 . 173.6(3)
N1 C5 N2 C3 . 1.4(3)
C6 C5 N2 C3 . -179.8(2)
O2 C1 O1 Mn1 . -177.4(2)
C2 C1 O1 Mn1 . 3.9(4)
O5 Mn1 O1 C1 2_665 86.8(2)
O5 Mn1 O1 C1 . -93.2(2)
N1 Mn1 O1 C1 2_665 176.7(2)
N1 Mn1 O1 C1 . -3.3(2)
